data_7104244
loop_
_publ_author_name
'Alayrac, Carole'
'Schollmeyer, Dieter'
'Witulski, Bernhard'

_publ_section_title
;
 First total synthesis of antiostatin A1, a potent carbazole-based
 naturally occurring antioxidant.
;
_journal_issue 12
_journal_name_full 'Chemical communications (Cambridge, England)'
_journal_page_first 1464
_journal_page_last 1466
_journal_paper_doi 10.1039/b820291e
_journal_volume 34
_journal_year 2009
_chemical_compound_source synthetic
_chemical_formula_moiety 'C20 H24 N2 O2'
_chemical_formula_sum 'C20 H24 N2 O2'
_chemical_formula_weight 324.41
_chemical_melting_point 490
_chemical_name_common 'Antiostatin A1'
_space_group_IT_number 14
_symmetry_cell_setting monoclinic
_symmetry_Int_Tables_number 14
_symmetry_space_group_name_Hall '-P 2yn'
_symmetry_space_group_name_H-M 'P 1 21/n 1'
_atom_sites_solution_hydrogens geom
_atom_sites_solution_primary direct
_atom_sites_solution_secondary difmap
_audit_creation_method SHELXL-97
_cell_angle_alpha 90.00
_cell_angle_beta 90.069(3)
_cell_angle_gamma 90.00
_cell_formula_units_Z 4
_cell_length_a 4.9084(2)
_cell_length_b 24.3209(12)
_cell_length_c 14.3390(8)
_cell_measurement_reflns_used 2220
_cell_measurement_temperature 193(2)
_cell_measurement_theta_max 23.6
_cell_measurement_theta_min 2.1
_cell_volume 1711.74(15)
_computing_cell_refinement 'APEX2 V2.0 (Bruker, 2006)'
_computing_data_collection 'APEX2 V2.0 (Bruker, 2006)'
_computing_data_reduction 'APEX2 V2.0 (Bruker, 2006)'
_computing_structure_refinement 'SHELXL-97 (Sheldrick, 1997)'
_computing_structure_solution 'SIR-97 (Altomare, 1997)'
_diffrn_ambient_temperature 193(2)
_diffrn_measured_fraction_theta_full 0.997
_diffrn_measured_fraction_theta_max 0.997
_diffrn_measurement_device '\k-geometry diffractometer'
_diffrn_measurement_device_type 'SMART CCD'
_diffrn_measurement_method 'CCD scan'
_diffrn_radiation_monochromator graphite
_diffrn_radiation_type MoK\a
_diffrn_radiation_wavelength 0.71069
_diffrn_reflns_av_R_equivalents 0.1027
_diffrn_reflns_av_sigmaI/netI 0.1144
_diffrn_reflns_limit_h_max 6
_diffrn_reflns_limit_h_min -6
_diffrn_reflns_limit_k_max 31
_diffrn_reflns_limit_k_min -31
_diffrn_reflns_limit_l_max 18
_diffrn_reflns_limit_l_min -18
_diffrn_reflns_number 18097
_diffrn_reflns_theta_full 27.90
_diffrn_reflns_theta_max 27.90
_diffrn_reflns_theta_min 1.42
_diffrn_source 'sealed Tube'
_exptl_absorpt_coefficient_mu 0.082
_exptl_absorpt_correction_type none
_exptl_crystal_colour colourless
_exptl_crystal_density_diffrn 1.259
_exptl_crystal_density_method 'not measured'
_exptl_crystal_description needle
_exptl_crystal_F_000 696
_exptl_crystal_recrystallization_method 'ethyl acetate and pentane'
_exptl_crystal_size_max 0.25
_exptl_crystal_size_mid 0.16
_exptl_crystal_size_min 0.05
_refine_diff_density_max 0.257
_refine_diff_density_min -0.248
_refine_diff_density_rms 0.048
_refine_ls_extinction_method none
_refine_ls_goodness_of_fit_ref 0.860
_refine_ls_hydrogen_treatment constr
_refine_ls_matrix_type full
_refine_ls_number_parameters 220
_refine_ls_number_reflns 4085
_refine_ls_number_restraints 1
_refine_ls_restrained_S_all 0.865
_refine_ls_R_factor_all 0.1064
_refine_ls_R_factor_gt 0.0477
_refine_ls_shift/su_max 0.000
_refine_ls_shift/su_mean 0.000
_refine_ls_structure_factor_coef Fsqd
_refine_ls_weighting_details 'calc w=1/[\s^2^(Fo^2^)+(0.0500P)^2^+0.0000P] where P=(Fo^2^+2Fc^2^)/3'
_refine_ls_weighting_scheme calc
_refine_ls_wR_factor_obs 0.0979
_refine_ls_wR_factor_ref 0.1120
_reflns_number_gt 2250
_reflns_number_total 4085
_reflns_threshold_expression >2sigma(I)
_cod_data_source_file b820291e.txt
_cod_data_source_block ca403
_cod_original_sg_symbol_H-M 'P 21/n'
_cod_database_code 7104244

loop_
_symmetry_equiv_pos_as_xyz
'x, y, z'
'-x+1/2, y+1/2, -z+1/2'
'-x, -y, -z'
'x-1/2, -y-1/2, z-1/2'

loop_
_atom_site_label
_atom_site_type_symbol
_atom_site_fract_x
_atom_site_fract_y
_atom_site_fract_z
_atom_site_U_iso_or_equiv
_atom_site_adp_type
_atom_site_occupancy
_atom_site_symmetry_multiplicity
_atom_site_calc_flag
_atom_site_refinement_flags
_atom_site_disorder_assembly
_atom_site_disorder_group
N1 N 0.6915(4) 0.28081(8) 0.29098(14) 0.0276(5) Uani 1 1 d . . .
H1 H 0.6871 0.2476 0.3402 0.033 Uiso 1 1 d R . .
C2 C 0.8282(5) 0.28042(9) 0.20667(16) 0.0253(5) Uani 1 1 d . . .
C3 C 1.0300(5) 0.24341(9) 0.17765(16) 0.0271(6) Uani 1 1 d . . .
C4 C 1.1385(5) 0.25155(9) 0.08877(16) 0.0269(6) Uani 1 1 d . . .
C5 C 1.0475(5) 0.29594(9) 0.03315(15) 0.0239(5) Uani 1 1 d . . .
C6 C 0.8525(5) 0.33301(9) 0.06445(16) 0.0236(5) Uani 1 1 d . . .
C7 C 0.7402(5) 0.32545(9) 0.15296(16) 0.0242(5) Uani 1 1 d . . .
C8 C 0.5403(5) 0.35452(9) 0.20834(17) 0.0257(5) Uani 1 1 d . . .
C9 C 0.3793(5) 0.40193(10) 0.19562(17) 0.0319(6) Uani 1 1 d . . .
H9 H 0.3932 0.4229 0.1400 0.038 Uiso 1 1 calc R . .
C10 C 0.1999(6) 0.41746(11) 0.26581(18) 0.0387(7) Uani 1 1 d . . .
H10 H 0.0913 0.4495 0.2580 0.046 Uiso 1 1 calc R . .
C11 C 0.1773(6) 0.38678(11) 0.3474(2) 0.0394(7) Uani 1 1 d . . .
H11 H 0.0507 0.3980 0.3938 0.047 Uiso 1 1 calc R . .
C12 C 0.3335(5) 0.34066(10) 0.36265(17) 0.0330(6) Uani 1 1 d . . .
H12 H 0.3188 0.3202 0.4188 0.040 Uiso 1 1 calc R . .
C13 C 0.5138(5) 0.32517(10) 0.29259(16) 0.0267(5) Uani 1 1 d . . .
C14 C 1.1208(5) 0.19917(9) 0.24504(18) 0.0334(6) Uani 1 1 d . . .
H14A H 1.1336 0.2155 0.3082 0.040 Uiso 1 1 calc R . .
H14B H 1.3058 0.1869 0.2271 0.040 Uiso 1 1 calc R . .
C15 C 0.9351(5) 0.14878(10) 0.24978(19) 0.0378(7) Uani 1 1 d . . .
H15A H 0.9916 0.1260 0.3037 0.045 Uiso 1 1 calc R . .
H15B H 0.7466 0.1614 0.2616 0.045 Uiso 1 1 calc R . .
C16 C 0.9335(6) 0.11318(11) 0.1645(2) 0.0460(8) Uani 1 1 d . . .
H16A H 1.1225 0.1018 0.1500 0.055 Uiso 1 1 calc R . .
H16B H 0.8642 0.1348 0.1109 0.055 Uiso 1 1 calc R . .
C17 C 0.7579(7) 0.06219(12) 0.1769(2) 0.0638(9) Uani 1 1 d D . .
H17A H 0.8201 0.0420 0.2329 0.077 Uiso 1 1 calc R . .
H17B H 0.5670 0.0737 0.1876 0.077 Uiso 1 1 calc R . .
C18 C 0.7670(11) 0.02393(16) 0.0938(3) 0.125(2) Uani 1 1 d D . .
H18A H 0.6560 0.0392 0.0432 0.187 Uiso 1 1 calc R . .
H18B H 0.6951 -0.0121 0.1117 0.187 Uiso 1 1 calc R . .
H18C H 0.9558 0.0199 0.0727 0.187 Uiso 1 1 calc R . .
C19 C 1.3598(5) 0.21477(10) 0.04902(18) 0.0320(6) Uani 1 1 d . . .
H19A H 1.4392 0.1926 0.0992 0.048 Uiso 1 1 calc R . .
H19B H 1.5021 0.2375 0.0206 0.048 Uiso 1 1 calc R . .
H19C H 1.2810 0.1905 0.0016 0.048 Uiso 1 1 calc R . .
O20 O 1.1567(3) 0.30033(6) -0.05550(11) 0.0316(4) Uani 1 1 d . . .
H20 H 1.1916 0.3421 -0.0605 0.047 Uiso 1 1 d R . .
N21 N 0.7595(4) 0.37770(7) 0.00832(13) 0.0255(5) Uani 1 1 d . . .
H21 H 0.5913 0.3942 0.0118 0.031 Uiso 1 1 d R . .
C22 C 0.9181(5) 0.41383(9) -0.03782(16) 0.0274(6) Uani 1 1 d . . .
O23 O 1.1701(3) 0.40856(6) -0.04138(12) 0.0318(4) Uani 1 1 d . . .
C24 C 0.7766(5) 0.46041(9) -0.08634(18) 0.0343(7) Uani 1 1 d . . .
H24A H 0.8338 0.4953 -0.0585 0.052 Uiso 1 1 calc R . .
H24B H 0.5790 0.4562 -0.0796 0.052 Uiso 1 1 calc R . .
H24C H 0.8245 0.4601 -0.1527 0.052 Uiso 1 1 calc R . .

loop_
_atom_site_aniso_label
_atom_site_aniso_U_11
_atom_site_aniso_U_22
_atom_site_aniso_U_33
_atom_site_aniso_U_23
_atom_site_aniso_U_13
_atom_site_aniso_U_12
N1 0.0308(12) 0.0275(11) 0.0244(11) 0.0048(9) 0.0046(10) 0.0016(10)
C2 0.0259(13) 0.0274(13) 0.0227(13) -0.0005(10) 0.0018(12) -0.0029(11)
C3 0.0254(13) 0.0254(13) 0.0306(15) -0.0023(11) -0.0029(12) -0.0011(11)
C4 0.0219(13) 0.0272(13) 0.0316(15) -0.0037(11) 0.0010(12) -0.0014(11)
C5 0.0251(13) 0.0260(12) 0.0206(13) -0.0044(10) 0.0034(12) -0.0018(11)
C6 0.0248(12) 0.0241(13) 0.0218(12) 0.0005(10) -0.0034(11) -0.0028(11)
C7 0.0239(12) 0.0247(12) 0.0239(13) -0.0017(11) -0.0027(11) -0.0007(11)
C8 0.0235(12) 0.0299(13) 0.0236(12) -0.0024(11) -0.0010(11) -0.0024(11)
C9 0.0341(15) 0.0325(14) 0.0291(14) 0.0020(11) 0.0028(12) 0.0037(12)
C10 0.0433(17) 0.0386(15) 0.0341(15) -0.0030(12) 0.0071(14) 0.0134(14)
C11 0.0379(15) 0.0440(16) 0.0364(15) -0.0069(13) 0.0112(14) 0.0051(14)
C12 0.0355(14) 0.0381(15) 0.0253(14) -0.0001(11) 0.0048(13) -0.0025(13)
C13 0.0243(13) 0.0298(13) 0.0260(13) -0.0009(11) 0.0018(12) -0.0043(11)
C14 0.0322(14) 0.0323(14) 0.0357(15) 0.0025(12) -0.0020(13) 0.0042(12)
C15 0.0318(14) 0.0324(14) 0.0492(17) 0.0104(13) 0.0003(14) 0.0058(13)
C16 0.0411(16) 0.0355(16) 0.061(2) -0.0029(14) 0.0016(16) 0.0022(13)
C17 0.066(2) 0.055(2) 0.070(2) -0.0018(17) -0.0090(19) -0.0141(18)
C18 0.208(6) 0.092(3) 0.075(3) -0.013(2) 0.007(3) -0.069(4)
C19 0.0270(13) 0.0339(14) 0.0350(15) -0.0040(12) 0.0001(13) 0.0039(12)
O20 0.0376(10) 0.0322(9) 0.0251(9) -0.0031(8) 0.0100(9) 0.0004(8)
N21 0.0259(11) 0.0254(10) 0.0251(11) 0.0036(9) 0.0011(9) 0.0028(9)
C22 0.0315(15) 0.0288(14) 0.0217(13) -0.0040(11) 0.0006(12) -0.0030(12)
O23 0.0248(10) 0.0336(10) 0.0372(10) -0.0003(8) 0.0033(9) -0.0035(8)
C24 0.0345(15) 0.0301(14) 0.0385(16) 0.0051(12) 0.0004(13) -0.0009(12)

loop_
_atom_type_symbol
_atom_type_description
_atom_type_scat_dispersion_real
_atom_type_scat_dispersion_imag
_atom_type_scat_source
C C 0.0033 0.0016 'International Tables Vol C Tables 4.2.6.8 and 6.1.1.4'
H H 0.0000 0.0000 'International Tables Vol C Tables 4.2.6.8 and 6.1.1.4'
N N 0.0061 0.0033 'International Tables Vol C Tables 4.2.6.8 and 6.1.1.4'
O O 0.0106 0.0060 'International Tables Vol C Tables 4.2.6.8 and 6.1.1.4'

loop_
_geom_angle_atom_site_label_1
_geom_angle_atom_site_label_2
_geom_angle_atom_site_label_3
_geom_angle
_geom_angle_site_symmetry_1
_geom_angle_site_symmetry_3
_geom_angle_publ_flag
C2 N1 C13 108.99(19) . . ?
N1 C2 C3 127.4(2) . . ?
N1 C2 C7 108.9(2) . . ?
C3 C2 C7 123.6(2) . . ?
C4 C3 C2 116.8(2) . . ?
C4 C3 C14 124.9(2) . . ?
C2 C3 C14 118.3(2) . . ?
C3 C4 C5 120.2(2) . . ?
C3 C4 C19 122.2(2) . . ?
C5 C4 C19 117.6(2) . . ?
O20 C5 C6 120.9(2) . . ?
O20 C5 C4 117.0(2) . . ?
C6 C5 C4 122.0(2) . . ?
C5 C6 C7 118.7(2) . . ?
C5 C6 N21 122.2(2) . . ?
C7 C6 N21 119.1(2) . . ?
C6 C7 C2 118.6(2) . . ?
C6 C7 C8 134.7(2) . . ?
C2 C7 C8 106.7(2) . . ?
C13 C8 C9 118.2(2) . . ?
C13 C8 C7 106.6(2) . . ?
C9 C8 C7 135.1(2) . . ?
C10 C9 C8 118.9(2) . . ?
C9 C10 C11 120.9(2) . . ?
C12 C11 C10 121.7(2) . . ?
C11 C12 C13 117.5(2) . . ?
N1 C13 C12 128.5(2) . . ?
N1 C13 C8 108.7(2) . . ?
C12 C13 C8 122.8(2) . . ?
C3 C14 C15 115.0(2) . . ?
C16 C15 C14 115.4(2) . . ?
C15 C16 C17 112.2(2) . . ?
C18 C17 C16 113.1(3) . . ?
C22 N21 C6 126.0(2) . . ?
O23 C22 N21 121.8(2) . . ?
O23 C22 C24 121.2(2) . . ?
N21 C22 C24 116.9(2) . . ?
C5 O20 H20 102.00 . . no
C13 N1 H1 124.00 . . no
C2 N1 H1 125.00 . . no
C6 N21 H21 126.00 . . no
C22 N21 H21 105.00 . . no
C8 C9 H9 120.00 . . no
C10 C9 H9 121.00 . . no
C9 C10 H10 120.00 . . no
C11 C10 H10 120.00 . . no
C10 C11 H11 119.00 . . no
C12 C11 H11 119.00 . . no
C11 C12 H12 121.00 . . no
C13 C12 H12 121.00 . . no
C3 C14 H14A 108.00 . . no
C3 C14 H14B 109.00 . . no
C15 C14 H14A 109.00 . . no
C15 C14 H14B 108.00 . . no
H14A C14 H14B 108.00 . . no
C14 C15 H15A 108.00 . . no
C14 C15 H15B 108.00 . . no
C16 C15 H15A 108.00 . . no
C16 C15 H15B 108.00 . . no
H15A C15 H15B 108.00 . . no
C15 C16 H16A 109.00 . . no
C15 C16 H16B 109.00 . . no
C17 C16 H16A 109.00 . . no
C17 C16 H16B 109.00 . . no
H16A C16 H16B 108.00 . . no
C16 C17 H17A 109.00 . . no
C16 C17 H17B 109.00 . . no
C18 C17 H17A 109.00 . . no
C18 C17 H17B 109.00 . . no
H17A C17 H17B 108.00 . . no
C17 C18 H18A 109.00 . . no
C17 C18 H18B 109.00 . . no
C17 C18 H18C 109.00 . . no
H18A C18 H18B 109.00 . . no
H18A C18 H18C 110.00 . . no
H18B C18 H18C 109.00 . . no
C4 C19 H19A 109.00 . . no
C4 C19 H19B 110.00 . . no
C4 C19 H19C 109.00 . . no
H19A C19 H19B 109.00 . . no
H19A C19 H19C 110.00 . . no
H19B C19 H19C 109.00 . . no
C22 C24 H24A 109.00 . . no
C22 C24 H24B 109.00 . . no
C22 C24 H24C 109.00 . . no
H24A C24 H24B 109.00 . . no
H24A C24 H24C 109.00 . . no
H24B C24 H24C 109.00 . . no

loop_
_geom_bond_atom_site_label_1
_geom_bond_atom_site_label_2
_geom_bond_distance
_geom_bond_site_symmetry_2
_geom_bond_publ_flag
N1 C2 1.383(3) . ?
N1 C13 1.387(3) . ?
C2 C3 1.402(3) . ?
C2 C7 1.406(3) . ?
C3 C4 1.396(3) . ?
C3 C14 1.513(3) . ?
C4 C5 1.414(3) . ?
C4 C19 1.519(3) . ?
C5 O20 1.384(3) . ?
C5 C6 1.390(3) . ?
C6 C7 1.397(3) . ?
C6 N21 1.427(3) . ?
C7 C8 1.447(3) . ?
C8 C13 1.409(3) . ?
C8 C9 1.410(3) . ?
C9 C10 1.390(3) . ?
C10 C11 1.393(4) . ?
C11 C12 1.376(3) . ?
C12 C13 1.392(3) . ?
C14 C15 1.529(3) . ?
C15 C16 1.498(4) . ?
C16 C17 1.521(4) . ?
C17 C18 1.512(3) . ?
N21 C22 1.348(3) . ?
C22 O23 1.245(3) . ?
C22 C24 1.499(3) . ?
O20 H20 1.0300 . no
N1 H1 1.0700 . no
N21 H21 0.9200 . no
C9 H9 0.9500 . no
C10 H10 0.9500 . no
C11 H11 0.9500 . no
C12 H12 0.9500 . no
C14 H14A 0.9900 . no
C14 H14B 0.9900 . no
C15 H15A 0.9900 . no
C15 H15B 0.9900 . no
C16 H16A 0.9900 . no
C16 H16B 0.9900 . no
C17 H17A 0.9900 . no
C17 H17B 0.9900 . no
C18 H18A 0.9800 . no
C18 H18B 0.9800 . no
C18 H18C 0.9800 . no
C19 H19A 0.9800 . no
C19 H19B 0.9800 . no
C19 H19C 0.9800 . no
C24 H24A 0.9800 . no
C24 H24B 0.9800 . no
C24 H24C 0.9800 . no

loop_
_geom_hbond_atom_site_label_D
_geom_hbond_atom_site_label_H
_geom_hbond_atom_site_label_A
_geom_hbond_distance_DH
_geom_hbond_distance_HA
_geom_hbond_distance_DA
_geom_hbond_angle_DHA
_geom_hbond_site_symmetry_A
N1 H1 O20 1.07 1.90 2.961(2) 168.6 4_566
O20 H20 O23 1.03 1.64 2.641(2) 161.0 .
N21 H21 O23 0.92 2.23 3.072(3) 151.9 1_455

loop_
_geom_torsion_atom_site_label_1
_geom_torsion_atom_site_label_2
_geom_torsion_atom_site_label_3
_geom_torsion_atom_site_label_4
_geom_torsion
_geom_torsion_site_symmetry_1
_geom_torsion_site_symmetry_2
_geom_torsion_site_symmetry_3
_geom_torsion_site_symmetry_4
_geom_torsion_publ_flag
C13 N1 C2 C3 178.3(2) . . . . ?
C13 N1 C2 C7 0.5(3) . . . . ?
N1 C2 C3 C4 -180.0(2) . . . . ?
C7 C2 C3 C4 -2.5(3) . . . . ?
N1 C2 C3 C14 -2.0(3) . . . . ?
C7 C2 C3 C14 175.5(2) . . . . ?
C2 C3 C4 C5 1.0(3) . . . . ?
C14 C3 C4 C5 -176.9(2) . . . . ?
C2 C3 C4 C19 179.5(2) . . . . ?
C14 C3 C4 C19 1.6(4) . . . . ?
C3 C4 C5 O20 -177.7(2) . . . . ?
C19 C4 C5 O20 3.7(3) . . . . ?
C3 C4 C5 C6 0.8(3) . . . . ?
C19 C4 C5 C6 -177.8(2) . . . . ?
O20 C5 C6 C7 177.3(2) . . . . ?
C4 C5 C6 C7 -1.1(3) . . . . ?
O20 C5 C6 N21 -1.3(3) . . . . ?
C4 C5 C6 N21 -179.7(2) . . . . ?
C5 C6 C7 C2 -0.3(3) . . . . ?
N21 C6 C7 C2 178.3(2) . . . . ?
C5 C6 C7 C8 179.5(2) . . . . ?
N21 C6 C7 C8 -1.9(4) . . . . ?
N1 C2 C7 C6 -179.9(2) . . . . ?
C3 C2 C7 C6 2.2(3) . . . . ?
N1 C2 C7 C8 0.2(3) . . . . ?
C3 C2 C7 C8 -177.7(2) . . . . ?
C6 C7 C8 C13 179.3(3) . . . . ?
C2 C7 C8 C13 -0.9(3) . . . . ?
C6 C7 C8 C9 -0.1(5) . . . . ?
C2 C7 C8 C9 179.7(3) . . . . ?
C13 C8 C9 C10 -0.6(4) . . . . ?
C7 C8 C9 C10 178.7(3) . . . . ?
C8 C9 C10 C11 -0.3(4) . . . . ?
C9 C10 C11 C12 1.1(4) . . . . ?
C10 C11 C12 C13 -0.8(4) . . . . ?
C2 N1 C13 C12 178.7(2) . . . . ?
C2 N1 C13 C8 -1.1(3) . . . . ?
C11 C12 C13 N1 -180.0(2) . . . . ?
C11 C12 C13 C8 -0.1(4) . . . . ?
C9 C8 C13 N1 -179.3(2) . . . . ?
C7 C8 C13 N1 1.2(3) . . . . ?
C9 C8 C13 C12 0.9(4) . . . . ?
C7 C8 C13 C12 -178.6(2) . . . . ?
C4 C3 C14 C15 -100.9(3) . . . . ?
C2 C3 C14 C15 81.3(3) . . . . ?
C3 C14 C15 C16 69.0(3) . . . . ?
C14 C15 C16 C17 176.5(2) . . . . ?
C15 C16 C17 C18 -176.5(3) . . . . ?
C5 C6 N21 C22 -49.2(3) . . . . ?
C7 C6 N21 C22 132.2(2) . . . . ?
C6 N21 C22 O23 5.9(4) . . . . ?
C6 N21 C22 C24 -175.2(2) . . . . ?

loop_
_cod_related_entry_id
_cod_related_entry_database
_cod_related_entry_code
1 ChemSpider 8534348
